data_4088632
loop_
_publ_author_name
'Schneck, Felix'
'Assmann, Maik'
'Balmer, Markus'
'Harms, Klaus'
'Langer, Robert'

_publ_section_title
;
 Selective Hydrogenation of Amides to Amines and Alcohols Catalyzed by
 Improved Iron Pincer Complexes
;
_journal_issue 11
_journal_name_full Organometallics
_journal_page_first 1931
_journal_paper_doi 10.1021/acs.organomet.6b00251
_journal_volume 35
_journal_year 2016
_chemical_formula_sum 'C28 H59 B2 N P2'
_chemical_formula_weight 493.32
_space_group_crystal_system triclinic
_space_group_IT_number 2
_space_group_name_Hall '-P 1'
_space_group_name_H-M_alt 'P -1'
_atom_sites_solution_hydrogens mixed
_atom_sites_solution_primary direct
_atom_sites_solution_secondary difmap
_audit_creation_method SHELXL-2014/7
_cell_angle_alpha 68.713(18)
_cell_angle_beta 89.288(16)
_cell_angle_gamma 78.376(15)
_cell_formula_units_Z 2
_cell_length_a 6.4856(8)
_cell_length_b 15.051(4)
_cell_length_c 17.126(4)
_cell_measurement_reflns_used 2198
_cell_measurement_temperature 100(2)
_cell_measurement_theta_max 26.41
_cell_measurement_theta_min 3.24
_cell_volume 1522.4(6)
_computing_cell_refinement 'STOE X-AREA'
_computing_data_collection 'STOE X-AREA'
_computing_data_reduction 'STOE X-RED'
_computing_molecular_graphics 'DIAMOND (Crystal Impact)'
_computing_structure_refinement 'SHELXL-2014/7 (Sheldrick, 2014)'
_computing_structure_solution 'SHELXS-97 (Sheldrick, 2008) XT V2014/1 (Bruker AXS Inc., 2014)'
_diffrn_ambient_temperature 100(2)
_diffrn_detector_area_resol_mean 6.67
_diffrn_measured_fraction_theta_full 0.997
_diffrn_measured_fraction_theta_max 0.997
_diffrn_measurement_device_type 'STOE IPDS 2'
_diffrn_measurement_method 'rotation method'
_diffrn_radiation_type MoK\a
_diffrn_radiation_wavelength 0.71073
_diffrn_reflns_av_unetI/netI 0.2114
_diffrn_reflns_Laue_measured_fraction_full 0.997
_diffrn_reflns_Laue_measured_fraction_max 0.997
_diffrn_reflns_limit_h_max 7
_diffrn_reflns_limit_h_min -7
_diffrn_reflns_limit_k_max 18
_diffrn_reflns_limit_k_min -18
_diffrn_reflns_limit_l_max 20
_diffrn_reflns_limit_l_min -20
_diffrn_reflns_number 7362
_diffrn_reflns_point_group_measured_fraction_full 0.997
_diffrn_reflns_point_group_measured_fraction_max 0.997
_diffrn_reflns_theta_full 25.242
_diffrn_reflns_theta_max 25.249
_diffrn_reflns_theta_min 1.279
_diffrn_source 'sealed X-ray tube, 12 x 0.4 mm long-fine focus'
_exptl_absorpt_coefficient_mu 0.159
_exptl_absorpt_correction_type none
_exptl_crystal_colour colorless
_exptl_crystal_density_diffrn 1.076
_exptl_crystal_description block
_exptl_crystal_F_000 548
_exptl_crystal_size_max 0.54
_exptl_crystal_size_mid 0.1
_exptl_crystal_size_min 0.0848
_refine_diff_density_max 0.251
_refine_diff_density_min -0.300
_refine_diff_density_rms 0.049
_refine_ls_extinction_method none
_refine_ls_goodness_of_fit_ref 0.588
_refine_ls_hydrogen_treatment mixed
_refine_ls_matrix_type full
_refine_ls_number_parameters 327
_refine_ls_number_reflns 7362
_refine_ls_number_restraints 0
_refine_ls_restrained_S_all 0.588
_refine_ls_R_factor_all 0.1048
_refine_ls_R_factor_gt 0.0416
_refine_ls_shift/su_max 0.000
_refine_ls_shift/su_mean 0.000
_refine_ls_structure_factor_coef Fsqd
_refine_ls_weighting_details 'w=1/[\s^2^(Fo^2^)+(0.0186P)^2^] where P=(Fo^2^+2Fc^2^)/3'
_refine_ls_weighting_scheme calc
_refine_ls_wR_factor_gt 0.0663
_refine_ls_wR_factor_ref 0.0773
_reflns_Friedel_coverage 0.000
_reflns_number_gt 3016
_reflns_number_total 7362
_reflns_threshold_expression 'I > 2\s(I)'
_cod_data_source_file om6b00251_si_006.cif
_cod_data_source_block hklf5
_cod_database_code 4088632
_shelx_shelxl_version_number 2014/7
_shelx_space_group_comment
; 
The symmetry employed for this shelxl refinement is uniquely defined 
by the following loop, which should always be used as a source of 
symmetry information in preference to the above space-group names. 
They are only intended as comments. 
;

loop_
_space_group_symop_operation_xyz
'x, y, z'
'-x, -y, -z'

loop_
_atom_site_label
_atom_site_type_symbol
_atom_site_fract_x
_atom_site_fract_y
_atom_site_fract_z
_atom_site_U_iso_or_equiv
_atom_site_adp_type
_atom_site_occupancy
_atom_site_site_symmetry_order
_atom_site_calc_flag
_atom_site_refinement_flags_posn
_atom_site_refinement_flags_adp
P1 P 0.72449(18) 0.27724(7) 0.15881(6) 0.0284(3) Uani 1 1 d . .
B1 B 0.4282(7) 0.3017(4) 0.1301(3) 0.0320(11) Uani 1 1 d . .
C1 C 0.8263(7) 0.1536(3) 0.2330(2) 0.0304(10) Uani 1 1 d . .
H1 H 0.8004 0.1087 0.2049 0.036 Uiso 1 1 calc R U
N1 N 0.7167(5) 0.4834(2) 0.2638(2) 0.0354(8) Uani 1 1 d . .
P2 P 0.50373(19) 0.69892(7) 0.35769(6) 0.0300(3) Uani 1 1 d . .
C2 C 1.0637(7) 0.1294(2) 0.2552(2) 0.0326(10) Uani 1 1 d . .
H2A H 1.0978 0.1749 0.2803 0.039 Uiso 1 1 calc R U
H2B H 1.1395 0.1389 0.2032 0.039 Uiso 1 1 calc R U
B2 B 0.2210(8) 0.6836(4) 0.3821(3) 0.0370(12) Uani 1 1 d . .
C3 C 1.1404(7) 0.0243(2) 0.3169(2) 0.0376(10) Uani 1 1 d . .
H3A H 1.1216 -0.0214 0.2894 0.045 Uiso 1 1 calc R U
H3B H 1.2928 0.0131 0.3321 0.045 Uiso 1 1 calc R U
C4 C 1.0203(7) 0.0035(3) 0.3963(3) 0.0377(11) Uani 1 1 d . .
H4A H 1.0675 -0.0658 0.4332 0.045 Uiso 1 1 calc R U
H4B H 1.0508 0.0442 0.4271 0.045 Uiso 1 1 calc R U
C5 C 0.7853(7) 0.0254(3) 0.3745(2) 0.0364(10) Uani 1 1 d . .
H5A H 0.7097 0.0150 0.4266 0.044 Uiso 1 1 calc R U
H5B H 0.7541 -0.0207 0.3494 0.044 Uiso 1 1 calc R U
C6 C 0.7035(7) 0.1300(2) 0.3129(2) 0.0340(10) Uani 1 1 d . .
H6A H 0.7162 0.1761 0.3407 0.041 Uiso 1 1 calc R U
H6B H 0.5522 0.1389 0.2972 0.041 Uiso 1 1 calc R U
C7 C 0.8818(7) 0.2925(2) 0.0674(2) 0.0299(9) Uani 1 1 d . .
H7 H 1.0327 0.2815 0.0869 0.036 Uiso 1 1 calc R U
C8 C 0.8665(7) 0.2180(2) 0.0262(2) 0.0332(10) Uani 1 1 d . .
H8A H 0.9138 0.1511 0.0680 0.040 Uiso 1 1 calc R U
H8B H 0.7176 0.2260 0.0076 0.040 Uiso 1 1 calc R U
C9 C 1.0017(8) 0.2322(3) -0.0489(2) 0.0393(10) Uani 1 1 d . .
H9A H 0.9858 0.1849 -0.0751 0.047 Uiso 1 1 calc R U
H9B H 1.1519 0.2191 -0.0296 0.047 Uiso 1 1 calc R U
C10 C 0.9383(8) 0.3355(3) -0.1137(2) 0.0398(11) Uani 1 1 d . .
H10A H 0.7918 0.3470 -0.1366 0.048 Uiso 1 1 calc R U
H10B H 1.0321 0.3436 -0.1608 0.048 Uiso 1 1 calc R U
C11 C 0.9542(7) 0.4101(3) -0.0735(2) 0.0413(11) Uani 1 1 d . .
H11A H 1.1031 0.4024 -0.0552 0.050 Uiso 1 1 calc R U
H11B H 0.9064 0.4769 -0.1156 0.050 Uiso 1 1 calc R U
C12 C 0.8201(7) 0.3964(2) 0.0014(2) 0.0328(10) Uani 1 1 d . .
H12A H 0.6697 0.4100 -0.0178 0.039 Uiso 1 1 calc R U
H12B H 0.8369 0.4438 0.0274 0.039 Uiso 1 1 calc R U
C13 C 0.8027(6) 0.3538(2) 0.2095(2) 0.0312(9) Uani 1 1 d . .
H13A H 0.8313 0.3146 0.2703 0.037 Uiso 1 1 calc R U
H13B H 0.9372 0.3705 0.1873 0.037 Uiso 1 1 calc R U
C14 C 0.6468(7) 0.4490(2) 0.1999(2) 0.0336(9) Uani 1 1 d . .
H14A H 0.6475 0.4983 0.1429 0.040 Uiso 1 1 calc R U
H14B H 0.5020 0.4374 0.2091 0.040 Uiso 1 1 calc R U
C15 C 0.5844(7) 0.5762(2) 0.2619(2) 0.0365(9) Uani 1 1 d . .
H15A H 0.4359 0.5698 0.2698 0.044 Uiso 1 1 calc R U
H15B H 0.5902 0.6288 0.2071 0.044 Uiso 1 1 calc R U
C16 C 0.6699(6) 0.6007(2) 0.3333(2) 0.0317(9) Uani 1 1 d . .
H16A H 0.8084 0.6181 0.3185 0.038 Uiso 1 1 calc R U
H16B H 0.6948 0.5410 0.3847 0.038 Uiso 1 1 calc R U
C17 C 0.6544(7) 0.7013(2) 0.4464(2) 0.0304(9) Uani 1 1 d . .
H17 H 0.7985 0.7098 0.4281 0.037 Uiso 1 1 calc R U
C18 C 0.5554(7) 0.7874(2) 0.4729(2) 0.0356(10) Uani 1 1 d . .
H18A H 0.5467 0.8496 0.4246 0.043 Uiso 1 1 calc R U
H18B H 0.4103 0.7821 0.4896 0.043 Uiso 1 1 calc R U
C19 C 0.6862(8) 0.7877(3) 0.5458(2) 0.0408(11) Uani 1 1 d . .
H19A H 0.6184 0.8427 0.5624 0.049 Uiso 1 1 calc R U
H19B H 0.8282 0.7975 0.5277 0.049 Uiso 1 1 calc R U
C20 C 0.7080(7) 0.6922(3) 0.6213(2) 0.0409(11) Uani 1 1 d . .
H20A H 0.5672 0.6838 0.6419 0.049 Uiso 1 1 calc R U
H20B H 0.7963 0.6938 0.6673 0.049 Uiso 1 1 calc R U
C21 C 0.8099(8) 0.6066(3) 0.5957(2) 0.0437(11) Uani 1 1 d . .
H21A H 0.9547 0.6126 0.5790 0.052 Uiso 1 1 calc R U
H21B H 0.8196 0.5445 0.6441 0.052 Uiso 1 1 calc R U
C22 C 0.6801(8) 0.6054(3) 0.5226(2) 0.0426(11) Uani 1 1 d . .
H22A H 0.5390 0.5944 0.5410 0.051 Uiso 1 1 calc R U
H22B H 0.7500 0.5507 0.5061 0.051 Uiso 1 1 calc R U
C23 C 0.5025(7) 0.8149(3) 0.2717(2) 0.0302(10) Uani 1 1 d . .
H23 H 0.4428 0.8663 0.2947 0.036 Uiso 1 1 calc R U
C24 C 0.3560(7) 0.8357(3) 0.1953(2) 0.0360(10) Uani 1 1 d . .
H24A H 0.2139 0.8268 0.2139 0.043 Uiso 1 1 calc R U
H24B H 0.4094 0.7883 0.1683 0.043 Uiso 1 1 calc R U
C25 C 0.3388(7) 0.9394(3) 0.1309(2) 0.0371(10) Uani 1 1 d . .
H25A H 0.2526 0.9477 0.0804 0.045 Uiso 1 1 calc R U
H25B H 0.2662 0.9869 0.1551 0.045 Uiso 1 1 calc R U
C26 C 0.5533(7) 0.9605(3) 0.1055(3) 0.0399(11) Uani 1 1 d . .
H26A H 0.5369 1.0301 0.0692 0.048 Uiso 1 1 calc R U
H26B H 0.6156 0.9209 0.0725 0.048 Uiso 1 1 calc R U
C27 C 0.7011(7) 0.9378(3) 0.1811(2) 0.0405(10) Uani 1 1 d . .
H27A H 0.6493 0.9841 0.2093 0.049 Uiso 1 1 calc R U
H27B H 0.8428 0.9469 0.1621 0.049 Uiso 1 1 calc R U
C28 C 0.7187(7) 0.8339(2) 0.2437(2) 0.0365(10) Uani 1 1 d . .
H28A H 0.8107 0.8233 0.2933 0.044 Uiso 1 1 calc R U
H28B H 0.7843 0.7872 0.2175 0.044 Uiso 1 1 calc R U
H1' H 0.394(6) 0.375(2) 0.080(2) 0.034(10) Uiso 1 1 d . .
H2' H 0.345(6) 0.298(2) 0.196(2) 0.033(9) Uiso 1 1 d . .
H3' H 0.421(7) 0.241(3) 0.113(2) 0.057(12) Uiso 1 1 d . .
H4' H 0.144(6) 0.665(2) 0.331(2) 0.044(11) Uiso 1 1 d . .
H5' H 0.146(6) 0.758(2) 0.384(2) 0.037(10) Uiso 1 1 d . .
H6' H 0.233(6) 0.621(2) 0.444(2) 0.035(10) Uiso 1 1 d . .
H1N H 0.857(6) 0.491(3) 0.256(3) 0.054(13) Uiso 1 1 d . .

loop_
_atom_site_aniso_label
_atom_site_aniso_U_11
_atom_site_aniso_U_22
_atom_site_aniso_U_33
_atom_site_aniso_U_23
_atom_site_aniso_U_13
_atom_site_aniso_U_12
P1 0.0300(7) 0.0290(5) 0.0294(6) -0.0135(5) 0.0022(5) -0.0077(5)
B1 0.028(3) 0.041(3) 0.031(2) -0.016(2) 0.004(2) -0.011(2)
C1 0.033(3) 0.032(2) 0.033(2) -0.0196(17) 0.002(2) -0.0073(18)
N1 0.033(2) 0.0343(17) 0.046(2) -0.0249(15) -0.0015(19) -0.0040(17)
P2 0.0284(7) 0.0308(6) 0.0339(6) -0.0162(5) 0.0016(5) -0.0049(5)
C2 0.035(3) 0.031(2) 0.032(2) -0.0128(17) 0.007(2) -0.0052(19)
B2 0.033(3) 0.034(3) 0.044(3) -0.015(3) 0.000(2) -0.006(2)
C3 0.037(2) 0.035(2) 0.038(2) -0.0136(18) 0.004(2) -0.001(2)
C4 0.045(3) 0.033(2) 0.034(2) -0.0123(18) -0.001(2) -0.005(2)
C5 0.042(3) 0.040(2) 0.029(2) -0.0134(19) 0.009(2) -0.011(2)
C6 0.033(2) 0.039(2) 0.033(2) -0.016(2) 0.004(2) -0.0073(19)
C7 0.031(2) 0.031(2) 0.030(2) -0.0136(17) 0.0018(19) -0.0059(18)
C8 0.034(2) 0.035(2) 0.036(2) -0.0178(18) 0.004(2) -0.0110(19)
C9 0.042(3) 0.046(2) 0.041(2) -0.028(2) 0.006(2) -0.012(2)
C10 0.049(3) 0.049(2) 0.029(2) -0.021(2) 0.008(2) -0.015(2)
C11 0.049(3) 0.040(2) 0.037(2) -0.0157(18) 0.006(2) -0.011(2)
C12 0.037(3) 0.034(2) 0.029(2) -0.0126(18) 0.003(2) -0.0105(19)
C13 0.030(2) 0.0311(19) 0.033(2) -0.0126(17) 0.0035(18) -0.0065(18)
C14 0.033(2) 0.035(2) 0.039(2) -0.0197(17) -0.001(2) -0.0079(19)
C15 0.035(2) 0.0344(19) 0.042(2) -0.0190(18) -0.002(2) -0.003(2)
C16 0.032(2) 0.0324(19) 0.035(2) -0.0171(17) 0.0018(19) -0.0087(17)
C17 0.032(2) 0.032(2) 0.031(2) -0.0162(18) 0.004(2) -0.0059(18)
C18 0.044(3) 0.030(2) 0.034(2) -0.0144(18) 0.002(2) -0.0075(19)
C19 0.050(3) 0.041(2) 0.038(2) -0.023(2) 0.005(2) -0.011(2)
C20 0.049(3) 0.046(2) 0.032(2) -0.020(2) 0.003(2) -0.008(2)
C21 0.054(3) 0.040(2) 0.032(2) -0.0113(18) -0.005(2) -0.002(2)
C22 0.055(3) 0.035(2) 0.038(2) -0.0167(19) -0.003(2) -0.005(2)
C23 0.032(2) 0.030(2) 0.030(2) -0.0145(17) 0.002(2) -0.0032(18)
C24 0.034(3) 0.038(2) 0.035(2) -0.0129(19) 0.001(2) -0.0064(19)
C25 0.040(3) 0.043(2) 0.031(2) -0.0175(19) 0.002(2) -0.006(2)
C26 0.046(3) 0.041(2) 0.034(2) -0.013(2) 0.006(2) -0.011(2)
C27 0.041(3) 0.043(2) 0.038(2) -0.0110(19) 0.006(2) -0.016(2)
C28 0.034(3) 0.040(2) 0.036(2) -0.0128(19) -0.003(2) -0.010(2)

loop_
_atom_type_symbol
_atom_type_description
_atom_type_scat_dispersion_real
_atom_type_scat_dispersion_imag
_atom_type_scat_source
C C 0.0033 0.0016 'International Tables Vol C Tables 4.2.6.8 and 6.1.1.4'
H H 0.0000 0.0000 'International Tables Vol C Tables 4.2.6.8 and 6.1.1.4'
P P 0.1023 0.0942 'International Tables Vol C Tables 4.2.6.8 and 6.1.1.4'
N N 0.0061 0.0033 'International Tables Vol C Tables 4.2.6.8 and 6.1.1.4'
B B 0.0013 0.0007 'International Tables Vol C Tables 4.2.6.8 and 6.1.1.4'

loop_
_geom_angle_atom_site_label_1
_geom_angle_atom_site_label_2
_geom_angle_atom_site_label_3
_geom_angle
C13 P1 C1 103.66(17)
C13 P1 C7 105.69(17)
C1 P1 C7 106.18(17)
C13 P1 B1 115.43(19)
C1 P1 B1 112.6(2)
C7 P1 B1 112.4(2)
P1 B1 H1' 104(2)
P1 B1 H2' 104.3(16)
H1' B1 H2' 114(2)
P1 B1 H3' 101(2)
H1' B1 H3' 118(3)
H2' B1 H3' 113(3)
C2 C1 C6 110.8(3)
C2 C1 P1 114.5(3)
C6 C1 P1 111.7(3)
C2 C1 H1 106.4
C6 C1 H1 106.4
P1 C1 H1 106.4
C15 N1 C14 113.6(3)
C15 N1 H1N 108(3)
C14 N1 H1N 110(3)
C16 P2 C23 109.02(18)
C16 P2 C17 102.54(17)
C23 P2 C17 105.83(18)
C16 P2 B2 115.3(2)
C23 P2 B2 110.5(2)
C17 P2 B2 113.1(2)
C1 C2 C3 112.1(3)
C1 C2 H2A 109.2
C3 C2 H2A 109.2
C1 C2 H2B 109.2
C3 C2 H2B 109.2
H2A C2 H2B 107.9
P2 B2 H4' 110.9(19)
P2 B2 H5' 101.0(19)
H4' B2 H5' 114(3)
P2 B2 H6' 106.5(19)
H4' B2 H6' 109(2)
H5' B2 H6' 115(2)
C4 C3 C2 111.6(3)
C4 C3 H3A 109.3
C2 C3 H3A 109.3
C4 C3 H3B 109.3
C2 C3 H3B 109.3
H3A C3 H3B 108.0
C5 C4 C3 110.4(4)
C5 C4 H4A 109.6
C3 C4 H4A 109.6
C5 C4 H4B 109.6
C3 C4 H4B 109.6
H4A C4 H4B 108.1
C4 C5 C6 112.5(3)
C4 C5 H5A 109.1
C6 C5 H5A 109.1
C4 C5 H5B 109.1
C6 C5 H5B 109.1
H5A C5 H5B 107.8
C5 C6 C1 111.8(3)
C5 C6 H6A 109.3
C1 C6 H6A 109.3
C5 C6 H6B 109.3
C1 C6 H6B 109.3
H6A C6 H6B 107.9
C12 C7 C8 109.6(3)
C12 C7 P1 111.6(3)
C8 C7 P1 112.6(3)
C12 C7 H7 107.6
C8 C7 H7 107.6
P1 C7 H7 107.6
C9 C8 C7 111.0(3)
C9 C8 H8A 109.4
C7 C8 H8A 109.4
C9 C8 H8B 109.4
C7 C8 H8B 109.4
H8A C8 H8B 108.0
C8 C9 C10 111.2(3)
C8 C9 H9A 109.4
C10 C9 H9A 109.4
C8 C9 H9B 109.4
C10 C9 H9B 109.4
H9A C9 H9B 108.0
C9 C10 C11 110.3(3)
C9 C10 H10A 109.6
C11 C10 H10A 109.6
C9 C10 H10B 109.6
C11 C10 H10B 109.6
H10A C10 H10B 108.1
C12 C11 C10 110.8(3)
C12 C11 H11A 109.5
C10 C11 H11A 109.5
C12 C11 H11B 109.5
C10 C11 H11B 109.5
H11A C11 H11B 108.1
C11 C12 C7 111.7(3)
C11 C12 H12A 109.3
C7 C12 H12A 109.3
C11 C12 H12B 109.3
C7 C12 H12B 109.3
H12A C12 H12B 107.9
C14 C13 P1 117.3(3)
C14 C13 H13A 108.0
P1 C13 H13A 108.0
C14 C13 H13B 108.0
P1 C13 H13B 108.0
H13A C13 H13B 107.2
N1 C14 C13 106.7(3)
N1 C14 H14A 110.4
C13 C14 H14A 110.4
N1 C14 H14B 110.4
C13 C14 H14B 110.4
H14A C14 H14B 108.6
N1 C15 C16 107.8(3)
N1 C15 H15A 110.1
C16 C15 H15A 110.1
N1 C15 H15B 110.1
C16 C15 H15B 110.1
H15A C15 H15B 108.5
C15 C16 P2 116.3(3)
C15 C16 H16A 108.2
P2 C16 H16A 108.2
C15 C16 H16B 108.2
P2 C16 H16B 108.2
H16A C16 H16B 107.4
C22 C17 C18 109.4(3)
C22 C17 P2 112.0(3)
C18 C17 P2 112.3(3)
C22 C17 H17 107.6
C18 C17 H17 107.6
P2 C17 H17 107.6
C19 C18 C17 110.8(3)
C19 C18 H18A 109.5
C17 C18 H18A 109.5
C19 C18 H18B 109.5
C17 C18 H18B 109.5
H18A C18 H18B 108.1
C18 C19 C20 111.5(3)
C18 C19 H19A 109.3
C20 C19 H19A 109.3
C18 C19 H19B 109.3
C20 C19 H19B 109.3
H19A C19 H19B 108.0
C19 C20 C21 109.5(3)
C19 C20 H20A 109.8
C21 C20 H20A 109.8
C19 C20 H20B 109.8
C21 C20 H20B 109.8
H20A C20 H20B 108.2
C22 C21 C20 110.4(3)
C22 C21 H21A 109.6
C20 C21 H21A 109.6
C22 C21 H21B 109.6
C20 C21 H21B 109.6
H21A C21 H21B 108.1
C21 C22 C17 111.9(3)
C21 C22 H22A 109.2
C17 C22 H22A 109.2
C21 C22 H22B 109.2
C17 C22 H22B 109.2
H22A C22 H22B 107.9
C28 C23 C24 109.9(3)
C28 C23 P2 115.6(3)
C24 C23 P2 114.8(3)
C28 C23 H23 105.2
C24 C23 H23 105.2
P2 C23 H23 105.2
C23 C24 C25 112.1(3)
C23 C24 H24A 109.2
C25 C24 H24A 109.2
C23 C24 H24B 109.2
C25 C24 H24B 109.2
H24A C24 H24B 107.9
C26 C25 C24 111.7(4)
C26 C25 H25A 109.3
C24 C25 H25A 109.3
C26 C25 H25B 109.3
C24 C25 H25B 109.3
H25A C25 H25B 107.9
C25 C26 C27 111.7(3)
C25 C26 H26A 109.3
C27 C26 H26A 109.3
C25 C26 H26B 109.3
C27 C26 H26B 109.3
H26A C26 H26B 107.9
C26 C27 C28 112.2(3)
C26 C27 H27A 109.2
C28 C27 H27A 109.2
C26 C27 H27B 109.2
C28 C27 H27B 109.2
H27A C27 H27B 107.9
C27 C28 C23 111.1(3)
C27 C28 H28A 109.4
C23 C28 H28A 109.4
C27 C28 H28B 109.4
C23 C28 H28B 109.4
H28A C28 H28B 108.0

loop_
_geom_bond_atom_site_label_1
_geom_bond_atom_site_label_2
_geom_bond_distance
P1 C13 1.821(4)
P1 C1 1.822(4)
P1 C7 1.828(4)
P1 B1 1.918(5)
B1 H1' 1.10(3)
B1 H2' 1.23(3)
B1 H3' 1.07(4)
C1 C2 1.528(6)
C1 C6 1.539(5)
C1 H1 1.0000
N1 C15 1.474(5)
N1 C14 1.479(5)
N1 H1N 0.95(4)
P2 C16 1.822(3)
P2 C23 1.829(4)
P2 C17 1.831(4)
P2 B2 1.916(5)
C2 C3 1.532(5)
C2 H2A 0.9900
C2 H2B 0.9900
B2 H4' 1.15(4)
B2 H5' 1.14(3)
B2 H6' 1.12(3)
C3 C4 1.522(5)
C3 H3A 0.9900
C3 H3B 0.9900
C4 C5 1.515(6)
C4 H4A 0.9900
C4 H4B 0.9900
C5 C6 1.531(5)
C5 H5A 0.9900
C5 H5B 0.9900
C6 H6A 0.9900
C6 H6B 0.9900
C7 C12 1.536(5)
C7 C8 1.544(5)
C7 H7 1.0000
C8 C9 1.522(5)
C8 H8A 0.9900
C8 H8B 0.9900
C9 C10 1.523(5)
C9 H9A 0.9900
C9 H9B 0.9900
C10 C11 1.535(5)
C10 H10A 0.9900
C10 H10B 0.9900
C11 C12 1.516(5)
C11 H11A 0.9900
C11 H11B 0.9900
C12 H12A 0.9900
C12 H12B 0.9900
C13 C14 1.533(5)
C13 H13A 0.9900
C13 H13B 0.9900
C14 H14A 0.9900
C14 H14B 0.9900
C15 C16 1.538(5)
C15 H15A 0.9900
C15 H15B 0.9900
C16 H16A 0.9900
C16 H16B 0.9900
C17 C22 1.535(5)
C17 C18 1.543(5)
C17 H17 1.0000
C18 C19 1.521(6)
C18 H18A 0.9900
C18 H18B 0.9900
C19 C20 1.526(5)
C19 H19A 0.9900
C19 H19B 0.9900
C20 C21 1.533(5)
C20 H20A 0.9900
C20 H20B 0.9900
C21 C22 1.524(6)
C21 H21A 0.9900
C21 H21B 0.9900
C22 H22A 0.9900
C22 H22B 0.9900
C23 C28 1.524(6)
C23 C24 1.525(5)
C23 H23 1.0000
C24 C25 1.532(5)
C24 H24A 0.9900
C24 H24B 0.9900
C25 C26 1.513(6)
C25 H25A 0.9900
C25 H25B 0.9900
C26 C27 1.513(6)
C26 H26A 0.9900
C26 H26B 0.9900
C27 C28 1.523(5)
C27 H27A 0.9900
C27 H27B 0.9900
C28 H28A 0.9900
C28 H28B 0.9900

loop_
_geom_torsion_atom_site_label_1
_geom_torsion_atom_site_label_2
_geom_torsion_atom_site_label_3
_geom_torsion_atom_site_label_4
_geom_torsion
C13 P1 C1 C2 -56.8(3)
C7 P1 C1 C2 54.3(3)
B1 P1 C1 C2 177.7(3)
C13 P1 C1 C6 70.2(3)
C7 P1 C1 C6 -178.7(3)
B1 P1 C1 C6 -55.3(3)
C6 C1 C2 C3 53.2(4)
P1 C1 C2 C3 -179.4(2)
C1 C2 C3 C4 -55.6(5)
C2 C3 C4 C5 55.9(5)
C3 C4 C5 C6 -55.6(5)
C4 C5 C6 C1 54.4(5)
C2 C1 C6 C5 -52.3(4)
P1 C1 C6 C5 178.7(3)
C13 P1 C7 C12 -67.1(3)
C1 P1 C7 C12 -176.8(3)
B1 P1 C7 C12 59.7(3)
C13 P1 C7 C8 169.2(3)
C1 P1 C7 C8 59.5(3)
B1 P1 C7 C8 -64.0(3)
C12 C7 C8 C9 56.0(4)
P1 C7 C8 C9 -179.2(3)
C7 C8 C9 C10 -57.4(5)
C8 C9 C10 C11 57.0(5)
C9 C10 C11 C12 -56.6(5)
C10 C11 C12 C7 57.0(5)
C8 C7 C12 C11 -56.2(5)
P1 C7 C12 C11 178.5(3)
C1 P1 C13 C14 -142.5(3)
C7 P1 C13 C14 106.0(3)
B1 P1 C13 C14 -18.9(4)
C15 N1 C14 C13 178.9(3)
P1 C13 C14 N1 164.8(3)
C14 N1 C15 C16 177.9(4)
N1 C15 C16 P2 -168.3(3)
C23 P2 C16 C15 -70.2(3)
C17 P2 C16 C15 177.9(3)
B2 P2 C16 C15 54.6(4)
C16 P2 C17 C22 -62.6(3)
C23 P2 C17 C22 -176.8(3)
B2 P2 C17 C22 62.2(4)
C16 P2 C17 C18 173.9(3)
C23 P2 C17 C18 59.7(3)
B2 P2 C17 C18 -61.4(3)
C22 C17 C18 C19 55.7(5)
P2 C17 C18 C19 -179.3(3)
C17 C18 C19 C20 -58.0(5)
C18 C19 C20 C21 58.2(5)
C19 C20 C21 C22 -57.3(5)
C20 C21 C22 C17 57.6(5)
C18 C17 C22 C21 -56.2(5)
P2 C17 C22 C21 178.6(3)
C16 P2 C23 C28 -49.9(3)
C17 P2 C23 C28 59.7(3)
B2 P2 C23 C28 -177.5(3)
C16 P2 C23 C24 79.6(3)
C17 P2 C23 C24 -170.8(3)
B2 P2 C23 C24 -48.0(4)
C28 C23 C24 C25 -55.6(4)
P2 C23 C24 C25 172.1(3)
C23 C24 C25 C26 54.0(5)
C24 C25 C26 C27 -52.4(5)
C25 C26 C27 C28 53.9(5)
C26 C27 C28 C23 -56.2(4)
C24 C23 C28 C27 56.4(4)
P2 C23 C28 C27 -171.8(3)
